data_4512438
loop_
_publ_author_name
'Kundu, Subrata'
'Mohapatra, Balaram'
'Mohapatra, Chandrajeet'
'Verma, Sandeep'
'Chandrasekhar, Vadapalli'

_publ_section_title
;
 Polymeric, Molecular and Ionic Organotin Complexes Containing
 Hypoxanthine, Adenine and 2-Aminopurine. Synthesis and Supramolecular
 Structures
;
_journal_issue 1
_journal_name_full 'Crystal Growth &amp; Design'
_journal_page_first 247
_journal_paper_doi 10.1021/cg501322w
_journal_volume 15
_journal_year 2015
_chemical_formula_moiety 'C12 H12 Cl3 O Sn, 2(C8 H10 N5 O2), Cl, O'
_chemical_formula_sum 'C28 H32 Cl4 N10 O6 Sn'
_chemical_formula_weight 865.15
_chemical_name_systematic
; 
 ? 
;
_space_group_IT_number 62
_symmetry_cell_setting orthorhombic
_symmetry_space_group_name_Hall '-P 2ac 2n'
_symmetry_space_group_name_H-M 'P n m a'
_atom_sites_solution_hydrogens geom
_atom_sites_solution_primary direct
_atom_sites_solution_secondary difmap
_audit_creation_method SHELXL-97
_cell_angle_alpha 90.00
_cell_angle_beta 90.00
_cell_angle_gamma 90.00
_cell_formula_units_Z 4
_cell_length_a 12.9349(5)
_cell_length_b 21.0223(9)
_cell_length_c 13.1337(6)
_cell_measurement_reflns_used 9938
_cell_measurement_temperature 100(2)
_cell_measurement_theta_max 28.25
_cell_measurement_theta_min 2.21
_cell_volume 3571.3(3)
_computing_cell_refinement 'Bruker SAINT'
_computing_data_collection 'Bruker APEX2'
_computing_data_reduction 'Bruker SAINT'
_computing_molecular_graphics 'Bruker SHELXTL'
_computing_publication_material 'Bruker SHELXTL'
_computing_structure_refinement 'SHELXL-97 (Sheldrick, 2008)'
_computing_structure_solution 'SHELXS-97 (Sheldrick, 2008)'
_diffrn_ambient_temperature 100(2)
_diffrn_measured_fraction_theta_full 0.999
_diffrn_measured_fraction_theta_max 0.999
_diffrn_measurement_device_type 'Bruker APEX-II CCD'
_diffrn_measurement_method '\f and \w scans'
_diffrn_radiation_monochromator graphite
_diffrn_radiation_source 'fine-focus sealed tube'
_diffrn_radiation_type MoK\a
_diffrn_radiation_wavelength 0.71073
_diffrn_reflns_av_R_equivalents 0.0374
_diffrn_reflns_av_sigmaI/netI 0.0227
_diffrn_reflns_limit_h_max 15
_diffrn_reflns_limit_h_min -15
_diffrn_reflns_limit_k_max 25
_diffrn_reflns_limit_k_min -25
_diffrn_reflns_limit_l_max 10
_diffrn_reflns_limit_l_min -15
_diffrn_reflns_number 24707
_diffrn_reflns_theta_full 25.50
_diffrn_reflns_theta_max 25.50
_diffrn_reflns_theta_min 2.21
_exptl_absorpt_coefficient_mu 1.070
_exptl_absorpt_correction_T_max 0.908
_exptl_absorpt_correction_T_min 0.889
_exptl_absorpt_correction_type empirical
_exptl_absorpt_process_details sadabs
_exptl_crystal_colour colourless
_exptl_crystal_density_diffrn 1.609
_exptl_crystal_density_method 'not measured'
_exptl_crystal_description block
_exptl_crystal_F_000 1744.0
_exptl_crystal_size_max 0.11
_exptl_crystal_size_mid 0.10
_exptl_crystal_size_min 0.09
_refine_diff_density_max 3.520
_refine_diff_density_min -1.800
_refine_diff_density_rms 0.162
_refine_ls_extinction_method none
_refine_ls_goodness_of_fit_ref 1.274
_refine_ls_hydrogen_treatment mixed
_refine_ls_matrix_type full
_refine_ls_number_parameters 238
_refine_ls_number_reflns 3420
_refine_ls_number_restraints 0
_refine_ls_restrained_S_all 1.274
_refine_ls_R_factor_all 0.0702
_refine_ls_R_factor_gt 0.0628
_refine_ls_shift/su_max 0.000
_refine_ls_shift/su_mean 0.000
_refine_ls_structure_factor_coef Fsqd
_refine_ls_weighting_details 'calc w=1/[\s^2^(Fo^2^)+(0.0507P)^2^+30.6819P] where P=(Fo^2^+2Fc^2^)/3'
_refine_ls_weighting_scheme calc
_refine_ls_wR_factor_gt 0.1599
_refine_ls_wR_factor_ref 0.1640
_reflns_number_gt 3041
_reflns_number_total 3420
_reflns_threshold_expression >2sigma(I)
_cod_data_source_file cg501322w_si_002.cif
_cod_data_source_block complex4
_cod_depositor_comments
;
The following automatic conversions were performed:

'_symmetry_cell_setting' value 'Orthorhombic' changed to
'orthorhombic' according to
/home/saulius/struct/COD-crude-data--automatic-downloads/rss-feeds/ACS/lib/dictionaries/cif_core.dic
dictionary named 'cif_core.dic' version 2.4.2 from 2011-04-26.

Automatic conversion script
Id: cif_fix_values 2935 2014-11-11 08:27:57Z andrius 

 Adding full bibliography for 4512435--4512439.cif.
;
_cod_database_code 4512438

loop_
_symmetry_equiv_pos_as_xyz
'x, y, z'
'-x+1/2, -y, z+1/2'
'x+1/2, -y+1/2, -z+1/2'
'-x, y+1/2, -z'
'-x, -y, -z'
'x-1/2, y, -z-1/2'
'-x-1/2, y-1/2, z-1/2'
'x, -y-1/2, z'

loop_
_atom_site_label
_atom_site_type_symbol
_atom_site_fract_x
_atom_site_fract_y
_atom_site_fract_z
_atom_site_U_iso_or_equiv
_atom_site_adp_type
_atom_site_occupancy
_atom_site_symmetry_multiplicity
_atom_site_calc_flag
_atom_site_refinement_flags
Sn1 Sn 0.6858 0.7500 0.1805 0.019 Uani 1 2 d S
Cl2 Cl 0.8182 0.7500 0.3302 0.021 Uani 1 2 d S
Cl1 Cl 0.8327 0.7500 0.0590 0.031 Uani 1 2 d S
Cl4 Cl 0.3993 0.2500 0.4819 0.029 Uani 1 2 d S
Cl3 Cl 0.5590 0.7500 0.0347 0.027 Uani 1 2 d S
O4 O 0.5382 0.7500 0.2849 0.029 Uani 1 2 d S
H4A H 0.5366 0.7500 0.3468 0.044 Uiso 1 2 d SR
H4B H 0.4781 0.7500 0.2666 0.044 Uiso 1 2 d SR
N9 N 0.8038 0.4449 0.4545 0.024 Uani 1 1 d .
O3 O 1.0171 0.3681 0.3295 0.031 Uani 1 1 d .
N7 N 0.6335 0.4638 0.4716 0.024 Uani 1 1 d .
N6 N 0.5578 0.6021 0.4854 0.027 Uani 1 1 d .
H6A H 0.5434 0.6420 0.4873 0.032 Uiso 1 1 calc R
H6B H 0.5090 0.5744 0.4889 0.032 Uiso 1 1 calc R
N1 N 0.7325 0.6267 0.4716 0.025 Uani 1 1 d .
C6 C 0.6541 0.5835 0.4772 0.023 Uani 1 1 d .
O2 O 0.8727 0.4092 0.2630 0.053 Uani 1 1 d .
C9 C 0.9000 0.4103 0.4429 0.026 Uani 1 1 d .
H9A H 0.8955 0.3707 0.4805 0.031 Uiso 1 1 calc R
H9B H 0.9558 0.4352 0.4721 0.031 Uiso 1 1 calc R
C5 C 0.6878 0.5203 0.4708 0.022 Uani 1 1 d .
N3 N 0.8696 0.5528 0.4567 0.023 Uani 1 1 d .
C4 C 0.7928 0.5094 0.4603 0.022 Uani 1 1 d .
C14 C 0.5861 0.5499 0.2091 0.032 Uani 1 1 d .
H14 H 0.5236 0.5281 0.2120 0.038 Uiso 1 1 calc R
C17 C 0.7715 0.6145 0.2010 0.025 Uani 1 1 d .
H17 H 0.8344 0.6359 0.1981 0.031 Uiso 1 1 calc R
C12 C 0.6794 0.6488 0.1965 0.022 Uani 1 1 d .
C10 C 0.9251 0.3959 0.3346 0.026 Uani 1 1 d .
C8 C 0.7063 0.4205 0.4621 0.026 Uani 1 1 d .
H8 H 0.6925 0.3771 0.4607 0.031 Uiso 1 1 calc R
C16 C 0.7703 0.5487 0.2097 0.030 Uani 1 1 d .
H16 H 0.8321 0.5262 0.2128 0.037 Uiso 1 1 calc R
C13 C 0.5867 0.6158 0.2001 0.027 Uani 1 1 d .
H13 H 0.5245 0.6379 0.1965 0.033 Uiso 1 1 calc R
C2 C 0.8346 0.6104 0.4620 0.025 Uani 1 1 d .
H2 H 0.8826 0.6433 0.4592 0.030 Uiso 1 1 calc R
C15 C 0.6778 0.5168 0.2138 0.033 Uani 1 1 d .
H15 H 0.6771 0.4727 0.2197 0.039 Uiso 1 1 calc R
C11 C 1.0530 0.3506 0.2270 0.083 Uani 1 1 d .
H11A H 1.0086 0.3182 0.1995 0.125 Uiso 1 1 calc R
H11B H 1.1224 0.3347 0.2310 0.125 Uiso 1 1 calc R
H11C H 1.0513 0.3873 0.1837 0.125 Uiso 1 1 calc R
O5 O 0.2131 0.7500 0.6912 0.274 Uani 1 2 d S
H1 H 0.7166 0.6664 0.4679 0.029 Uiso 1 1 d .

loop_
_atom_site_aniso_label
_atom_site_aniso_U_11
_atom_site_aniso_U_22
_atom_site_aniso_U_33
_atom_site_aniso_U_23
_atom_site_aniso_U_13
_atom_site_aniso_U_12
Sn1 0.016 0.019 0.022 0.000 0.001 0.000
Cl2 0.018 0.021 0.024 0.000 -0.003 0.000
Cl1 0.021 0.041 0.032 0.000 0.009 0.000
Cl4 0.024 0.023 0.041 0.000 0.005 0.000
Cl3 0.025 0.031 0.023 0.000 -0.005 0.000
O4 0.019 0.039 0.029 0.000 0.005 0.000
N9 0.017 0.025 0.030 0.009 0.002 0.004
O3 0.023 0.036 0.034 0.002 0.006 0.006
N7 0.018 0.021 0.033 0.006 0.001 0.000
N6 0.015 0.024 0.041 0.007 0.003 0.002
N1 0.017 0.019 0.039 0.008 -0.001 0.000
C6 0.017 0.028 0.024 0.010 -0.001 0.000
O2 0.055 0.065 0.041 -0.017 -0.016 0.032
C9 0.018 0.027 0.032 0.012 0.002 0.005
C5 0.014 0.027 0.025 0.010 0.000 0.000
N3 0.014 0.025 0.029 0.011 -0.001 0.001
C4 0.015 0.027 0.023 0.010 0.002 0.001
C14 0.037 0.027 0.032 -0.001 -0.002 -0.015
C17 0.026 0.027 0.023 -0.005 -0.004 0.000
C12 0.024 0.021 0.020 -0.001 -0.002 -0.002
C10 0.023 0.023 0.033 0.004 0.000 0.002
C8 0.021 0.026 0.031 0.002 0.003 0.001
C16 0.035 0.029 0.027 -0.003 -0.006 0.009
C13 0.026 0.028 0.027 -0.004 -0.003 0.000
C2 0.014 0.027 0.033 0.015 -0.001 -0.003
C15 0.048 0.023 0.027 0.000 -0.008 0.000
C11 0.058 0.092 0.099 0.014 0.005 0.012
O5 0.205 0.242 0.375 0.000 0.250 0.000

loop_
_atom_type_symbol
_atom_type_description
_atom_type_scat_dispersion_real
_atom_type_scat_dispersion_imag
_atom_type_scat_source
C C 0.0033 0.0016 'International Tables Vol C Tables 4.2.6.8 and 6.1.1.4'
H H 0.0000 0.0000 'International Tables Vol C Tables 4.2.6.8 and 6.1.1.4'
N N 0.0061 0.0033 'International Tables Vol C Tables 4.2.6.8 and 6.1.1.4'
O O 0.0106 0.0060 'International Tables Vol C Tables 4.2.6.8 and 6.1.1.4'
Cl Cl 0.1484 0.1585 'International Tables Vol C Tables 4.2.6.8 and 6.1.1.4'
Sn Sn -0.6537 1.4246 'International Tables Vol C Tables 4.2.6.8 and 6.1.1.4'

loop_
_geom_angle_atom_site_label_1
_geom_angle_atom_site_label_2
_geom_angle_atom_site_label_3
_geom_angle
_geom_angle_site_symmetry_1
_geom_angle_site_symmetry_3
C12 Sn1 C12 167.8 . 8_575
C12 Sn1 O4 84.9 . .
C12 Sn1 O4 84.9 8_575 .
C12 Sn1 Cl1 95.3 . .
C12 Sn1 Cl1 95.3 8_575 .
O4 Sn1 Cl1 175.7 . .
C12 Sn1 Cl3 92.8 . .
C12 Sn1 Cl3 92.8 8_575 .
O4 Sn1 Cl3 85.1 . .
Cl1 Sn1 Cl3 90.6 . .
C12 Sn1 Cl2 87.2 . .
C12 Sn1 Cl2 87.2 8_575 .
O4 Sn1 Cl2 95.4 . .
Cl1 Sn1 Cl2 89.0 . .
Cl3 Sn1 Cl2 179.5 . .
Sn1 O4 H4A 127.1 . .
Sn1 O4 H4B 127.1 . .
H4A O4 H4B 105.7 . .
C4 N9 C8 105.9 . .
C4 N9 C9 126.4 . .
C8 N9 C9 127.7 . .
C10 O3 C11 116.1 . .
C8 N7 C5 103.4 . .
C6 N6 H6A 120.0 . .
C6 N6 H6B 120.0 . .
H6A N6 H6B 120.0 . .
C6 N1 C2 123.6 . .
C6 N1 H1 118.1 . .
C2 N1 H1 118.0 . .
N6 C6 N1 120.8 . .
N6 C6 C5 125.7 . .
N1 C6 C5 113.5 . .
N9 C9 C10 112.9 . .
N9 C9 H9A 109.0 . .
C10 C9 H9A 109.0 . .
N9 C9 H9B 109.0 . .
C10 C9 H9B 109.0 . .
H9A C9 H9B 107.8 . .
N7 C5 C4 111.0 . .
N7 C5 C6 131.2 . .
C4 C5 C6 117.9 . .
C2 N3 C4 111.9 . .
N3 C4 N9 126.3 . .
N3 C4 C5 127.9 . .
N9 C4 C5 105.8 . .
C15 C14 C13 120.2 . .
C15 C14 H14 119.9 . .
C13 C14 H14 119.9 . .
C16 C17 C12 120.6 . .
C16 C17 H17 119.7 . .
C12 C17 H17 119.7 . .
C13 C12 C17 118.6 . .
C13 C12 Sn1 122.3 . .
C17 C12 Sn1 119.0 . .
O2 C10 O3 124.9 . .
O2 C10 C9 125.6 . .
O3 C10 C9 109.4 . .
N7 C8 N9 114.0 . .
N7 C8 H8 123.0 . .
N9 C8 H8 123.0 . .
C15 C16 C17 120.0 . .
C15 C16 H16 120.0 . .
C17 C16 H16 120.0 . .
C12 C13 C14 120.4 . .
C12 C13 H13 119.8 . .
C14 C13 H13 119.8 . .
N3 C2 N1 125.2 . .
N3 C2 H2 117.4 . .
N1 C2 H2 117.4 . .
C16 C15 C14 120.1 . .
C16 C15 H15 119.9 . .
C14 C15 H15 119.9 . .
O3 C11 H11A 109.5 . .
O3 C11 H11B 109.5 . .
H11A C11 H11B 109.5 . .
O3 C11 H11C 109.5 . .
H11A C11 H11C 109.5 . .
H11B C11 H11C 109.5 . .

loop_
_geom_bond_atom_site_label_1
_geom_bond_atom_site_label_2
_geom_bond_distance
_geom_bond_site_symmetry_2
Sn1 C12 2.1397 .
Sn1 C12 2.1397 8_575
Sn1 O4 2.3511 .
Sn1 Cl1 2.4809 .
Sn1 Cl3 2.5206 .
Sn1 Cl2 2.6080 .
O4 H4A 0.8128 .
O4 H4B 0.8128 .
N9 C4 1.3649 .
N9 C8 1.3657 .
N9 C9 1.4501 .
O3 C10 1.3273 .
O3 C11 1.4704 .
N7 C8 1.3149 .
N7 C5 1.3793 .
N6 C6 1.3103 .
N6 H6A 0.8600 .
N6 H6B 0.8600 .
N1 C6 1.3644 .
N1 C2 1.3703 .
N1 H1 0.8599 .
C6 C5 1.4004 .
O2 C10 1.1915 .
C9 C10 1.4897 .
C9 H9A 0.9700 .
C9 H9B 0.9700 .
C5 C4 1.3844 .
N3 C2 1.2948 .
N3 C4 1.3489 .
C14 C15 1.3768 .
C14 C13 1.3907 .
C14 H14 0.9300 .
C17 C16 1.3875 .
C17 C12 1.3948 .
C17 H17 0.9300 .
C12 C13 1.3860 .
C8 H8 0.9300 .
C16 C15 1.3726 .
C16 H16 0.9300 .
C13 H13 0.9300 .
C2 H2 0.9300 .
C15 H15 0.9300 .
C11 H11A 0.9600 .
C11 H11B 0.9600 .
C11 H11C 0.9600 .
